data_4323044
loop_
_publ_author_name
'Ming-Liang Tong'
'Xiao-Ming Chen'
'Bao-Hui Ye'
'Seik Weng Ng'

_publ_contact_author
;
      Chen, Xiao-Ming
      Department of Chemistry
      Zhongshan University
      Guangzhou, 510275
      P. R. China
;
_publ_contact_author_email cedc03@zsu.edu.cn
_publ_contact_author_fax '86 20 4189173'
_publ_contact_author_phone '86-20-84186300 ext 2074'
_publ_section_title
;
 Helical Silver(I)-2,4'-Bipyridine Chains Organized into 2-D Networks by
 Metal-Counterion or Metal-Metal Bonding. Structures of
 [Ag(2,4'-bipyridine)]X (X = NO~3~ or ClO~4~)
;
_journal_name_full 'Inorganic Chemistry'
_journal_page_first 5278
_journal_page_last 5281
_journal_paper_doi 10.1021/ic971579d
_journal_volume 37
_journal_year 1998
_chemical_formula_moiety 'C10H8N2, Ag, ClO4'
_chemical_formula_sum 'C10 H8 Ag Cl N2 O4'
_chemical_formula_weight 363.50
_chemical_name_common '(2,4'-bipyridine)silver(I) perchlorate'
_chemical_name_systematic '(2,4'-bipyridine)silver(I) perchlorate'
_space_group_IT_number 14
_symmetry_cell_setting monoclinic
_symmetry_space_group_name_Hall '-P 2ybc'
_symmetry_space_group_name_H-M 'P 1 21/c 1'
_atom_sites_solution_hydrogens geom
_atom_sites_solution_primary direct
_atom_sites_solution_secondary difmap
_audit_creation_method SHELXL
_cell_angle_alpha 90.00
_cell_angle_beta 98.527(4)
_cell_angle_gamma 90.00
_cell_formula_units_Z 4
_cell_length_a 10.6361(4)
_cell_length_b 9.9896(4)
_cell_length_c 11.2661(6)
_cell_measurement_reflns_used 25
_cell_measurement_temperature 298(2)
_cell_measurement_theta_max 15.0
_cell_measurement_theta_min 10.5
_cell_volume 1183.80(9)
_computing_cell_refinement 'CELDIM (Enraf Nonius Delft, 1988)'
_computing_data_collection 'CAD-4/PC (Kretschmar, 1994)'
_computing_data_reduction 'Xtal 3.0 (Hall & Stewart, 1990)'
_computing_molecular_graphics 'Ortep3 for Windows (Farrugia, 1997)'
_computing_publication_material 'SHELXL-93 (Sheldrick, 1993)'
_computing_structure_refinement 'SHELXL-93 (Sheldrick, 1993)'
_computing_structure_solution 'SHELXS-86 (Sheldrick, 1990)'
_diffrn_ambient_temperature 293(2)
_diffrn_measurement_device 'Enraf-Nonius CAD-4'
_diffrn_measurement_method w-scan
_diffrn_radiation_monochromator graphite
_diffrn_radiation_source 'fine-focus sealed tube'
_diffrn_radiation_type MoK\a
_diffrn_radiation_wavelength 0.71073
_diffrn_reflns_av_R_equivalents 0.0120
_diffrn_reflns_av_sigmaI/netI 0.0246
_diffrn_reflns_limit_h_max 14
_diffrn_reflns_limit_h_min 0
_diffrn_reflns_limit_k_max 14
_diffrn_reflns_limit_k_min 0
_diffrn_reflns_limit_l_max 15
_diffrn_reflns_limit_l_min -15
_diffrn_reflns_number 3602
_diffrn_reflns_theta_max 29.97
_diffrn_reflns_theta_min 1.94
_diffrn_standards_decay_% None
_diffrn_standards_interval_time 60
_diffrn_standards_number 3
_exptl_absorpt_coefficient_mu 1.935
_exptl_absorpt_correction_T_max 0.669
_exptl_absorpt_correction_T_min 0.567
_exptl_absorpt_correction_type '\y-scan (North, Phillips & Mathews, 1968)'
_exptl_crystal_colour colorless
_exptl_crystal_density_diffrn 2.040
_exptl_crystal_density_method none
_exptl_crystal_description polyhedral
_exptl_crystal_F_000 712
_exptl_crystal_size_max 0.20
_exptl_crystal_size_mid 0.20
_exptl_crystal_size_min 0.40
_refine_diff_density_max 0.652
_refine_diff_density_min -0.575
_refine_diff_density_rms 0.092
_refine_ls_extinction_method none
_refine_ls_goodness_of_fit_all 1.033
_refine_ls_goodness_of_fit_obs 1.077
_refine_ls_matrix_type full
_refine_ls_number_parameters 190
_refine_ls_number_reflns 3437
_refine_ls_number_restraints 19
_refine_ls_restrained_S_all 1.170
_refine_ls_restrained_S_obs 1.256
_refine_ls_R_factor_all 0.0635
_refine_ls_R_factor_obs 0.0414
_refine_ls_shift/esd_max 0.010
_refine_ls_shift/esd_mean 0.002
_refine_ls_structure_factor_coef Fsqd
_refine_ls_weighting_details 'w=1/[\s^2^(Fo^2^)+(0.0513P)^2^+1.5812P] where P=(Fo^2^+2Fc^2^)/3'
_refine_ls_weighting_scheme calc
_refine_ls_wR_factor_all 0.1145
_refine_ls_wR_factor_obs 0.1013
_reflns_number_observed 2523
_reflns_number_total 3437
_reflns_observed_criterion >2sigma(I)
_cod_data_source_file ic971579d_1.cif
_cod_data_source_block complex2
_cod_depositor_comments
;
The following automatic conversions were performed:

'_refine_ls_weighting_scheme' value 'calc
w=1/[\s^2^(Fo^2^)+(0.0513P)^2^+1.5812P] where P=(Fo^2^+2Fc^2^)/3' was
changed to 'calc'. New tag '_refine_ls_weighting_details' was
created. The value of the new tag was set to
'w=1/[\s^2^(Fo^2^)+(0.0513P)^2^+1.5812P] where P=(Fo^2^+2Fc^2^)/3'.

Automatic conversion script
Id: cif_fix_values 3143 2015-03-26 13:38:13Z robertas 
;
_cod_database_code 4323044

loop_
_symmetry_equiv_pos_as_xyz
'x, y, z'
'-x, y+1/2, -z+1/2'
'-x, -y, -z'
'x, -y-1/2, z-1/2'

loop_
_atom_site_aniso_label
_atom_site_aniso_U_11
_atom_site_aniso_U_22
_atom_site_aniso_U_33
_atom_site_aniso_U_23
_atom_site_aniso_U_13
_atom_site_aniso_U_12
Ag1 0.04471(12) 0.05256(13) 0.05787(14) 0.00272(11) -0.00263(10) 0.01133(11)
N1 0.0394(11) 0.0406(12) 0.0457(13) -0.0027(10) 0.0042(10) -0.0026(10)
N2 0.0366(11) 0.0454(13) 0.0425(12) 0.0021(11) -0.0011(10) -0.0016(10)
C1 0.0402(14) 0.046(2) 0.0413(14) 0.0032(12) 0.0026(12) 0.0024(12)
C2 0.0425(14) 0.0371(13) 0.0414(14) 0.0055(11) 0.0027(12) -0.0035(11)
C3 0.0309(11) 0.0419(14) 0.0385(13) 0.0023(11) 0.0040(10) 0.0013(11)
C4 0.0426(14) 0.0400(14) 0.051(2) 0.0096(13) 0.0033(13) 0.0017(12)
C5 0.049(2) 0.0325(14) 0.058(2) 0.0037(13) 0.0071(14) -0.0049(12)
C6 0.0299(12) 0.0459(15) 0.0415(14) 0.0035(12) 0.0020(11) -0.0005(11)
C7 0.039(2) 0.068(2) 0.063(2) -0.001(2) -0.0033(14) 0.0123(15)
C8 0.040(2) 0.086(3) 0.067(2) 0.004(2) -0.014(2) 0.009(2)
C9 0.046(2) 0.081(3) 0.052(2) -0.003(2) -0.0091(15) -0.006(2)
C10 0.051(2) 0.062(2) 0.046(2) -0.0081(15) -0.0015(14) -0.004(2)
Cl1 0.0689(5) 0.0460(4) 0.0533(4) 0.0028(3) 0.0042(4) -0.0098(4)
O1 0.095(2) 0.078(2) 0.100(2) -0.005(2) 0.022(2) -0.032(2)
O2 0.086(3) 0.161(5) 0.077(3) 0.008(3) -0.044(2) -0.007(3)
O3 0.159(4) 0.059(2) 0.096(3) 0.000(2) -0.022(3) 0.044(3)
O4 0.180(4) 0.193(7) 0.241(6) -0.088(5) 0.165(4) -0.094(4)
O2' 0.058(5) 0.099(6) 0.118(7) 0.079(5) 0.004(5) -0.002(5)
O3' 0.039(4) 0.137(10) 0.088(7) 0.020(7) -0.007(5) -0.010(6)
O4' 0.382(31) 0.152(13) 0.111(10) -0.079(9) -0.074(15) 0.084(17)

loop_
_atom_site_label
_atom_site_type_symbol
_atom_site_fract_x
_atom_site_fract_y
_atom_site_fract_z
_atom_site_U_iso_or_equiv
_atom_site_thermal_displace_type
_atom_site_occupancy
_atom_site_calc_flag
_atom_site_refinement_flags
_atom_site_disorder_group
Ag1 Ag 0.61006(2) 0.51946(3) 0.42203(2) 0.05275(7) Uani 1 d . .
N1 N 0.5602(2) 0.1059(3) 0.1778(2) 0.0421(6) Uani 1 d . .
N2 N 0.7855(2) 0.4144(3) 0.4922(2) 0.0422(6) Uani 1 d . .
C1 C 0.5924(3) 0.2346(3) 0.1679(3) 0.0427(7) Uani 1 d . .
H1 H 0.5606(3) 0.2710(3) 0.1031(3) 0.080 Uiso 1 d R .
C2 C 0.6773(3) 0.2997(3) 0.2516(3) 0.0407(7) Uani 1 d . .
H2 H 0.6987(3) 0.3852(3) 0.2397(3) 0.080 Uiso 1 d R .
C3 C 0.7338(3) 0.2305(3) 0.3526(2) 0.0372(6) Uani 1 d . .
C4 C 0.7054(3) 0.0960(3) 0.3607(3) 0.0449(7) Uani 1 d . .
H4 H 0.7404(3) 0.0394(3) 0.4277(3) 0.080 Uiso 1 d R .
C5 C 0.6190(3) 0.0385(3) 0.2735(3) 0.0466(8) Uani 1 d . .
H5 H 0.5994(3) -0.0434(3) 0.2787(3) 0.080 Uiso 1 d R .
C6 C 0.8202(3) 0.2960(3) 0.4522(3) 0.0394(7) Uani 1 d . .
C7 C 0.9309(3) 0.2315(4) 0.5025(3) 0.0575(10) Uani 1 d . .
H7 H 0.9603(3) 0.1501(4) 0.4618(3) 0.080 Uiso 1 d R .
C8 C 1.0073(3) 0.2922(5) 0.5990(3) 0.0667(11) Uani 1 d . .
H8 H 1.0787(3) 0.2386(5) 0.6269(3) 0.080 Uiso 1 d R .
C9 C 0.9704(3) 0.4105(4) 0.6414(3) 0.0613(10) Uani 1 d . .
H9 H 1.0194(3) 0.4704(4) 0.7046(3) 0.080 Uiso 1 d R .
C10 C 0.8599(3) 0.4694(4) 0.5862(3) 0.0540(9) Uani 1 d . .
H10 H 0.8406(3) 0.5532(4) 0.6254(3) 0.080 Uiso 1 d R .
Cl1 Cl 0.30975(9) 0.32444(8) -0.11317(8) 0.0566(2) Uani 1 d D .
O1 O 0.3951(3) 0.4340(3) -0.0828(3) 0.0904(10) Uani 1 d D .
O2 O 0.2751(4) 0.3231(6) -0.2412(3) 0.114(2) Uani 0.70 d PD .
O3 O 0.3956(5) 0.2068(4) -0.0929(4) 0.109(2) Uani 0.70 d PD .
O4 O 0.2125(4) 0.3154(7) -0.0488(5) 0.191(3) Uani 0.70 d PD .
O2' O 0.2972(7) 0.2523(6) -0.0032(5) 0.093(3) Uani 0.30 d PD .
O3' O 0.1835(5) 0.4050(8) -0.1276(8) 0.090(4) Uani 0.30 d PD .
O4' O 0.3122(11) 0.2502(8) -0.2123(6) 0.226(11) Uani 0.30 d PD .

loop_
_atom_type_symbol
_atom_type_description
_atom_type_scat_dispersion_real
_atom_type_scat_dispersion_imag
_atom_type_scat_source
C C 0.0033 0.0016 'International Tables Vol C Tables 4.2.6.8 and 6.1.1.4'
H H 0.0000 0.0000 'International Tables Vol C Tables 4.2.6.8 and 6.1.1.4'
N N 0.0061 0.0033 'International Tables Vol C Tables 4.2.6.8 and 6.1.1.4'
O O 0.0106 0.0060 'International Tables Vol C Tables 4.2.6.8 and 6.1.1.4'
Cl Cl 0.1484 0.1585 'International Tables Vol C Tables 4.2.6.8 and 6.1.1.4'
Ag Ag -0.8971 1.1015 'International Tables Vol C Tables 4.2.6.8 and 6.1.1.4'

loop_
_geom_angle_atom_site_label_1
_geom_angle_atom_site_label_2
_geom_angle_atom_site_label_3
_geom_angle
_geom_angle_site_symmetry_1
_geom_angle_site_symmetry_3
_geom_angle_publ_flag
N1 Ag1 N2 169.63(9) 2_655 . ?
N1 Ag1 Ag1 72.88(7) 2_655 3_666 ?
N2 Ag1 Ag1 113.84(7) . 3_666 ?
C1 N1 C5 117.0(2) . . ?
C1 N1 Ag1 122.9(2) . 2_645 ?
C5 N1 Ag1 118.1(2) . 2_645 ?
C6 N2 C10 117.9(3) . . ?
C6 N2 Ag1 124.5(2) . . ?
C10 N2 Ag1 117.5(2) . . ?
N1 C1 C2 123.3(3) . . ?
C1 C2 C3 119.3(3) . . ?
C4 C3 C2 117.7(3) . . ?
C4 C3 C6 119.5(3) . . ?
C2 C3 C6 122.8(3) . . ?
C5 C4 C3 119.4(3) . . ?
N1 C5 C4 123.2(3) . . ?
N2 C6 C7 122.2(3) . . ?
N2 C6 C3 118.1(2) . . ?
C7 C6 C3 119.6(3) . . ?
C6 C7 C8 118.5(3) . . ?
C9 C8 C7 119.3(3) . . ?
C8 C9 C10 119.1(3) . . ?
N2 C10 C9 123.0(3) . . ?
O4 Cl1 O1 115.6(3) . . ?
O4 Cl1 O2 115.9(3) . . ?
O1 Cl1 O2 107.9(3) . . ?
O4' Cl1 O2' 116.7(4) . . ?
O1 Cl1 O2' 108.0(3) . . ?
O4 Cl1 O3 111.5(3) . . ?
O1 Cl1 O3 102.4(2) . . ?
O2 Cl1 O3 102.0(3) . . ?
O4' Cl1 O3' 108.8(5) . . ?
O2' Cl1 O3' 99.1(4) . . ?

loop_
_geom_bond_atom_site_label_1
_geom_bond_atom_site_label_2
_geom_bond_distance
_geom_bond_site_symmetry_2
_geom_bond_publ_flag
Ag1 N1 2.165(2) 2_655 ?
Ag1 N2 2.184(2) . ?
Ag1 Ag1 3.1526(6) 3_666 ?
N1 C1 1.340(4) . ?
N1 C5 1.344(4) . ?
N1 Ag1 2.165(2) 2_645 ?
N2 C6 1.338(4) . ?
N2 C10 1.341(4) . ?
C1 C2 1.369(4) . ?
C2 C3 1.389(4) . ?
C3 C4 1.383(4) . ?
C3 C6 1.492(4) . ?
C4 C5 1.368(4) . ?
C6 C7 1.387(4) . ?
C7 C8 1.396(5) . ?
C8 C9 1.354(6) . ?
C9 C10 1.378(5) . ?
Cl1 O4' 1.345(6) . ?
Cl1 O4 1.351(4) . ?
Cl1 O1 1.430(3) . ?
Cl1 O2 1.435(3) . ?
Cl1 O2' 1.456(5) . ?
Cl1 O3 1.485(4) . ?
Cl1 O3' 1.553(5) . ?
